data_2205257
loop_
_publ_author_name
'John M. Villegas'
'Stanislav R. Stoyanov'
'Curtis E. Moore'
'David M. Eichhorn'
'D. Paul Rillema'

_publ_section_title
;
 <i>fac</i>-Tricarbonyl(2,9-dimethyl-1,10-phenanthroline)(2,6-dimethylphenyl
 isocyanide)rhenium(I) hexafluorophosphate
;
_journal_issue 3
_journal_name_full 'Acta Crystallographica Section E'
_journal_page_first m533
_journal_page_last m534
_journal_paper_doi 10.1107/S1600536805004678
_journal_volume 61
_journal_year 2005
_chemical_formula_iupac '[Re (C9 H9 N) (C14 H12 N2) (C O)3] P F6'
_chemical_formula_moiety 'C26 H21 N3 O3 Re1 +, F6 P1 -'
_chemical_formula_sum 'C26 H21 F6 N3 O3 P Re'
_chemical_formula_weight 754.63
_chemical_name_systematic
;
fac-Tricarbonyl(2,9-dimethyl-1,10-phenanthroline)(2,6-dimethylphenyl
isocyanide)rhenium(I) hexafluorophosphate
;
_space_group_IT_number 14
_symmetry_cell_setting monoclinic
_symmetry_space_group_name_Hall '-P 2yn'
_symmetry_space_group_name_H-M 'P 1 21/n 1'
_audit_creation_method 'WinGX routine CIF_UPDATE'
_cell_angle_alpha 90.00
_cell_angle_beta 113.53(2)
_cell_angle_gamma 90.00
_cell_formula_units_Z 4
_cell_length_a 14.510(4)
_cell_length_b 11.223(4)
_cell_length_c 17.887(5)
_cell_measurement_reflns_used 24
_cell_measurement_temperature 100
_cell_measurement_theta_max 25
_cell_measurement_theta_min 1
_cell_volume 2670.6(15)
_computing_cell_refinement 'CAD-4 EXPRESS'
_computing_data_collection 'CAD-4 EXPRESS (Enraf--Nonius, 1994)'
_computing_data_reduction 'XCAD4 (Harms & Wocadlo, 1995)'
_computing_molecular_graphics 'ORTEP-3 for Windows (Farrugia, 1997)'
_computing_publication_material 'WinGX (Farrugia, 1999)'
_computing_structure_refinement 'SHELXL97 (Sheldrick, 1997)'
_computing_structure_solution 'SIR2002 (Burla et al, 2003)'
_diffrn_measured_fraction_theta_full 1
_diffrn_measured_fraction_theta_max 1
_diffrn_measurement_device '\k-geometry diffractometer'
_diffrn_measurement_device_type 'Enraf Nonius CAD4'
_diffrn_measurement_method 'non-profiled \w/2\q'
_diffrn_radiation_type MoK\a
_diffrn_radiation_wavelength 0.71073
_diffrn_reflns_av_R_equivalents 0.0263
_diffrn_reflns_limit_h_max 17
_diffrn_reflns_limit_h_min 0
_diffrn_reflns_limit_k_max 13
_diffrn_reflns_limit_k_min 0
_diffrn_reflns_limit_l_max 19
_diffrn_reflns_limit_l_min -21
_diffrn_reflns_number 4871
_diffrn_reflns_theta_full 24.97
_diffrn_reflns_theta_max 24.97
_diffrn_reflns_theta_min 1.54
_diffrn_standards_decay_% 0
_diffrn_standards_interval_time 60
_diffrn_standards_number 3
_exptl_absorpt_coefficient_mu 4.686
_exptl_absorpt_correction_T_max 0.245
_exptl_absorpt_correction_T_min 0.198
_exptl_absorpt_correction_type empirical
_exptl_absorpt_process_details '(refined from \DF; Walker & Stuart, 1983)'
_exptl_crystal_colour yellow
_exptl_crystal_density_diffrn 1.877
_exptl_crystal_density_method 'not measured'
_exptl_crystal_description prism
_exptl_crystal_F_000 1464
_exptl_crystal_size_max 0.5
_exptl_crystal_size_mid 0.3
_exptl_crystal_size_min 0.3
_refine_diff_density_max 0.574
_refine_diff_density_min -0.604
_refine_ls_extinction_method none
_refine_ls_goodness_of_fit_ref 1.089
_refine_ls_hydrogen_treatment constr
_refine_ls_matrix_type full
_refine_ls_number_parameters 365
_refine_ls_number_reflns 4682
_refine_ls_number_restraints 396
_refine_ls_restrained_S_all 1.043
_refine_ls_R_factor_gt 0.0211
_refine_ls_shift/su_max 0.002
_refine_ls_structure_factor_coef Fsqd
_refine_ls_weighting_details 'calc w = 1/[\s^2^(Fo^2^)+(0.0226P)^2^+4.1906P] where P = (Fo^2^+2Fc^2^)/3'
_refine_ls_weighting_scheme calc
_refine_ls_wR_factor_ref 0.0514
_reflns_number_gt 3991
_reflns_number_total 4682
_reflns_threshold_expression I>2\s(I)
_cod_data_source_file fl6138.cif
_cod_data_source_block I
_cod_depositor_comments
;
The following automatic conversions were performed:
'_geom_bond_publ_flag' value 'Y' changed to 'y' according to
'/home/saulius/struct/CIF-dictionaries/cif_core.dic' dictionary named
'cif_core.dic' version 2.4.1 from 2010-06-29 (6
times).

'_geom_angle_publ_flag' value 'Y' changed to 'y' according to
'/home/saulius/struct/CIF-dictionaries/cif_core.dic' dictionary named
'cif_core.dic' version 2.4.1 from 2010-06-29 (16 times).

Automatic conversion script
Id: cif_fix_enum 1527 2010-12-29 10:47:43Z saulius 

The following automatic conversions were performed:

'_geom_bond_publ_flag' value 'Y' changed to 'y' according to
/home/saulius/struct/CIF-dictionaries/cif_core.dic dictionary named
'cif_core.dic' version 2.4.1 from 2010-06-29 (6
times).

'_geom_angle_publ_flag' value 'Y' changed to 'y' according
to /home/saulius/struct/CIF-dictionaries/cif_core.dic dictionary
named 'cif_core.dic' version 2.4.1 from 2010-06-29 (16 times).

Automatic conversion script
Id: cif_fix_values 1715 2011-07-08 13:25:40Z adriana 
;
_cod_original_cell_volume 2670.6(14)
_cod_original_sg_symbol_H-M 'P 21/n'
_cod_original_formula_sum 'C26 H21 F6 N3 O3 P1 Re1'
_cod_database_code 2205257

loop_
_symmetry_equiv_pos_as_xyz
'x, y, z'
'-x+1/2, y+1/2, -z+1/2'
'-x, -y, -z'
'x-1/2, -y-1/2, z-1/2'

loop_
_atom_site_label
_atom_site_fract_x
_atom_site_fract_y
_atom_site_fract_z
_atom_site_U_iso_or_equiv
_atom_site_adp_type
_atom_site_calc_flag
_atom_site_refinement_flags
_atom_site_occupancy
_atom_site_type_symbol
Re1 0.123071(10) 0.894497(12) 0.291446(8) 0.00968(5) Uani d U 1 Re
P1 0.65276(7) 0.06428(9) 0.16381(6) 0.0156(2) Uani d U 1 P
F3 0.73794(18) -0.0364(2) 0.19099(14) 0.0291(6) Uani d U 1 F
F5 0.73090(17) 0.1576(2) 0.22299(14) 0.0259(5) Uani d U 1 F
N1 0.1352(2) 0.8233(3) 0.40936(17) 0.0107(6) Uani d U 1 N
C12 0.2961(3) 1.2494(4) 0.4683(3) 0.0308(10) Uani d U 1 C
H12A 0.2441 1.2488 0.4142 0.046 Uiso calc R 1 H
H12B 0.2995 1.3269 0.492 0.046 Uiso calc R 1 H
H12C 0.2814 1.1909 0.5011 0.046 Uiso calc R 1 H
F2 0.57434(18) -0.0283(2) 0.10403(14) 0.0282(6) Uani d U 1 F
F1 0.68484(16) 0.1031(2) 0.09122(13) 0.0217(5) Uani d U 1 F
N2 0.0591(2) 1.0354(3) 0.34206(17) 0.0115(6) Uani d U 1 N
C8 0.5786(3) 1.1632(4) 0.4574(2) 0.0222(9) Uani d U 1 C
H8 0.6407 1.1448 0.4565 0.027 Uiso calc R 1 H
F4 0.61992(19) 0.0254(2) 0.23578(14) 0.0301(6) Uani d U 1 F
C11 0.3956(3) 1.2207(3) 0.4643(2) 0.0178(8) Uani d U 1 C
F6 0.56676(15) 0.1647(2) 0.13602(14) 0.0220(5) Uani d U 1 F
C10 0.4793(3) 1.2925(4) 0.5008(2) 0.0217(9) Uani d U 1 C
H10 0.4741 1.3614 0.5278 0.026 Uiso calc R 1 H
C15 -0.0340(3) 1.1452(4) 0.2158(2) 0.0230(9) Uani d U 1 C
H15A 0.0157 1.1749 0.1978 0.034 Uiso calc R 1 H
H15B -0.0902 1.1989 0.199 0.034 Uiso calc R 1 H
H15C -0.0563 1.0681 0.1923 0.034 Uiso calc R 1 H
O3 0.1147(2) 1.0077(2) 0.13274(15) 0.0200(6) Uani d U 1 O
O1 -0.0857(2) 0.7758(3) 0.19786(17) 0.0266(7) Uani d U 1 O
C14 0.0931(2) 1.0246(3) 0.4254(2) 0.0116(7) Uani d U 1 C
N3 0.3247(2) 1.0444(3) 0.38721(18) 0.0147(7) Uani d U 1 N
C6 0.5047(3) 0.9827(4) 0.3695(3) 0.0270(10) Uani d U 1 C
H6A 0.4616 0.9944 0.3132 0.041 Uiso calc R 1 H
H6B 0.484 0.9126 0.3894 0.041 Uiso calc R 1 H
H6C 0.5728 0.9732 0.375 0.041 Uiso calc R 1 H
C13 0.1322(2) 0.9121(3) 0.4608(2) 0.0106(7) Uani d U 1 C
C3 0.1158(3) 0.9684(3) 0.1926(2) 0.0161(8) Uani d U 1 C
O2 0.2505(2) 0.7087(2) 0.25044(18) 0.0244(6) Uani d U 1 O
C24 0.1861(3) 0.6898(3) 0.5226(2) 0.0151(8) Uani d U 1 C
H24 0.2018 0.6123 0.5419 0.018 Uiso calc R 1 H
C4 0.2542(3) 0.9870(3) 0.3544(2) 0.0122(7) Uani d U 1 C
C23 0.1910(3) 0.7788(3) 0.5753(2) 0.0148(8) Uani d U 1 C
H23 0.2132 0.7634 0.6309 0.018 Uiso calc R 1 H
C19 0.0849(2) 1.1169(3) 0.4752(2) 0.0137(7) Uani d U 1 C
C7 0.4977(3) 1.0891(3) 0.4182(2) 0.0175(8) Uani d U 1 C
C22 0.1622(2) 0.8947(3) 0.5451(2) 0.0130(7) Uani d U 1 C
C16 0.0107(3) 1.1352(3) 0.3069(2) 0.0154(8) Uani d U 1 C
C20 0.1222(3) 1.0989(4) 0.5618(2) 0.0170(8) Uani d U 1 C
H20 0.1208 1.1615 0.5953 0.02 Uiso calc R 1 H
C2 0.1992(3) 0.7738(3) 0.2652(2) 0.0164(8) Uani d U 1 C
C25 0.1575(2) 0.7132(3) 0.4388(2) 0.0120(7) Uani d U 1 C
C26 0.1501(3) 0.6103(3) 0.3829(2) 0.0173(8) Uani d U 1 C
H26A 0.0938 0.6221 0.332 0.026 Uiso calc R 1 H
H26B 0.1411 0.5377 0.4076 0.026 Uiso calc R 1 H
H26C 0.2106 0.6054 0.3735 0.026 Uiso calc R 1 H
C17 0.0003(3) 1.2308(3) 0.3541(2) 0.0180(8) Uani d U 1 C
H17 -0.0336 1.2993 0.3284 0.022 Uiso calc R 1 H
C1 -0.0101(3) 0.8170(3) 0.2325(2) 0.0168(8) Uani d U 1 C
C21 0.1590(3) 0.9929(3) 0.5948(2) 0.0163(8) Uani d U 1 C
H21 0.1828 0.9831 0.651 0.02 Uiso calc R 1 H
C18 0.0396(3) 1.2238(3) 0.4373(2) 0.0177(8) Uani d U 1 C
H18 0.0364 1.2889 0.4684 0.021 Uiso calc R 1 H
C9 0.5692(3) 1.2639(4) 0.4979(2) 0.0234(9) Uani d U 1 C
H9 0.6246 1.3129 0.5235 0.028 Uiso calc R 1 H
C5 0.4075(3) 1.1197(3) 0.4241(2) 0.0147(8) Uani d U 1 C

loop_
_atom_site_aniso_label
_atom_site_aniso_U_11
_atom_site_aniso_U_22
_atom_site_aniso_U_33
_atom_site_aniso_U_12
_atom_site_aniso_U_13
_atom_site_aniso_U_23
Re1 0.00960(7) 0.00964(7) 0.00964(7) -0.00029(6) 0.00369(5) -0.00098(6)
P1 0.0205(5) 0.0131(5) 0.0147(5) 0.0011(4) 0.0086(4) 0.0006(4)
F3 0.0390(14) 0.0240(14) 0.0233(13) 0.0153(11) 0.0116(11) 0.0050(10)
F5 0.0239(12) 0.0289(13) 0.0228(12) -0.0040(10) 0.0073(10) -0.0105(10)
N1 0.0063(13) 0.0126(16) 0.0134(15) -0.0017(12) 0.0040(12) -0.0017(13)
C12 0.024(2) 0.033(3) 0.039(3) -0.0040(19) 0.017(2) -0.016(2)
F2 0.0348(14) 0.0182(13) 0.0307(13) -0.0093(11) 0.0119(11) -0.0048(11)
F1 0.0251(12) 0.0259(12) 0.0179(11) 0.0009(11) 0.0126(9) 0.0031(10)
N2 0.0105(14) 0.0118(16) 0.0127(15) 0.0002(12) 0.0051(12) -0.0001(12)
C8 0.0133(18) 0.030(2) 0.025(2) 0.0002(17) 0.0101(17) 0.0071(18)
F4 0.0465(15) 0.0281(14) 0.0260(13) 0.0032(12) 0.0253(12) 0.0083(11)
C11 0.0175(19) 0.018(2) 0.0174(19) -0.0043(16) 0.0067(16) -0.0012(16)
F6 0.0180(11) 0.0183(12) 0.0321(13) 0.0042(10) 0.0123(10) 0.0051(10)
C10 0.020(2) 0.021(2) 0.022(2) -0.0062(17) 0.0065(17) -0.0009(17)
C15 0.024(2) 0.022(2) 0.020(2) 0.0090(17) 0.0062(17) 0.0048(17)
O3 0.0255(15) 0.0222(15) 0.0138(14) -0.0008(12) 0.0094(11) 0.0028(12)
O1 0.0181(15) 0.0377(18) 0.0200(15) -0.0111(14) 0.0036(12) -0.0042(13)
C14 0.0036(15) 0.0159(19) 0.0156(18) -0.0017(14) 0.0041(14) -0.0005(15)
N3 0.0140(16) 0.0163(17) 0.0131(15) -0.0019(14) 0.0047(13) 0.0023(13)
C6 0.028(2) 0.029(2) 0.030(2) 0.0017(19) 0.0171(19) 0.0005(19)
C13 0.0051(15) 0.0128(19) 0.0147(17) -0.0011(14) 0.0050(13) -0.0022(14)
C3 0.0125(18) 0.0111(19) 0.025(2) -0.0014(14) 0.0073(16) -0.0059(16)
O2 0.0294(15) 0.0224(16) 0.0246(15) 0.0088(13) 0.0140(13) -0.0047(13)
C24 0.0120(17) 0.0145(18) 0.021(2) 0.0015(15) 0.0092(15) 0.0051(16)
C4 0.0140(18) 0.0123(18) 0.0120(18) 0.0028(16) 0.0070(15) 0.0006(15)
C23 0.0093(17) 0.023(2) 0.0145(19) 0.0003(15) 0.0071(15) 0.0056(16)
C19 0.0081(16) 0.0158(19) 0.0197(19) -0.0050(15) 0.0082(14) -0.0057(16)
C7 0.0165(18) 0.021(2) 0.0160(19) 0.0003(16) 0.0076(15) 0.0078(16)
C22 0.0073(15) 0.0183(18) 0.0157(18) 0.0001(16) 0.0069(14) 0.0016(16)
C16 0.0128(18) 0.0136(19) 0.020(2) 0.0006(14) 0.0068(16) 0.0025(15)
C20 0.0133(17) 0.021(2) 0.0198(19) -0.0022(16) 0.0099(15) -0.0083(17)
C2 0.021(2) 0.0131(19) 0.0147(19) -0.0053(16) 0.0072(16) -0.0009(15)
C25 0.0069(16) 0.0132(19) 0.0174(19) 0.0002(14) 0.0064(14) 0.0030(15)
C26 0.0199(19) 0.0101(18) 0.023(2) -0.0006(16) 0.0093(16) 0.0007(16)
C17 0.0145(18) 0.016(2) 0.024(2) 0.0028(16) 0.0086(16) -0.0014(16)
C1 0.020(2) 0.0150(19) 0.0157(19) -0.0002(17) 0.0078(16) -0.0006(16)
C21 0.0138(18) 0.024(2) 0.0142(18) -0.0035(16) 0.0084(15) -0.0032(16)
C18 0.0137(18) 0.016(2) 0.026(2) 0.0001(15) 0.0109(17) -0.0044(16)
C9 0.018(2) 0.024(2) 0.023(2) -0.0091(17) 0.0025(17) 0.0025(18)
C5 0.0143(17) 0.017(2) 0.0104(17) -0.0034(15) 0.0024(14) 0.0046(15)

loop_
_atom_type_symbol
_atom_type_description
_atom_type_scat_dispersion_real
_atom_type_scat_dispersion_imag
_atom_type_scat_source
C C 0.0033 0.0016 'International Tables Vol C Tables 4.2.6.8 and 6.1.1.4'
H H 0 0 'International Tables Vol C Tables 4.2.6.8 and 6.1.1.4'
N N 0.0061 0.0033 'International Tables Vol C Tables 4.2.6.8 and 6.1.1.4'
O O 0.0106 0.006 'International Tables Vol C Tables 4.2.6.8 and 6.1.1.4'
F F 0.0171 0.0103 'International Tables Vol C Tables 4.2.6.8 and 6.1.1.4'
P P 0.1023 0.0942 'International Tables Vol C Tables 4.2.6.8 and 6.1.1.4'
Re Re -1.0185 7.231 'International Tables Vol C Tables 4.2.6.8 and 6.1.1.4'

loop_
_geom_angle_atom_site_label_1
_geom_angle_atom_site_label_2
_geom_angle_atom_site_label_3
_geom_angle
_geom_angle_publ_flag
C3 Re1 C2 84.56(15) y
C3 Re1 C1 90.93(15) y
C2 Re1 C1 95.39(16) y
C3 Re1 C4 89.12(15) y
C2 Re1 C4 89.59(15) y
C1 Re1 C4 175.01(14) y
C3 Re1 N1 175.53(13) y
C2 Re1 N1 98.32(13) y
C1 Re1 N1 92.21(13) y
C4 Re1 N1 87.48(12) y
C3 Re1 N2 101.03(13) y
C2 Re1 N2 169.88(13) y
C1 Re1 N2 92.98(13) ?
C4 Re1 N2 82.12(12) y
N1 Re1 N2 75.63(11) y
F2 P1 F5 179.51(14) ?
F2 P1 F3 90.10(14) ?
F5 P1 F3 90.23(14) ?
F2 P1 F4 90.00(14) ?
F5 P1 F4 90.36(14) ?
F3 P1 F4 90.29(13) ?
F2 P1 F1 89.65(13) ?
F5 P1 F1 89.98(13) ?
F3 P1 F1 89.95(13) ?
F4 P1 F1 179.58(15) ?
F2 P1 F6 89.50(13) ?
F5 P1 F6 90.16(13) ?
F3 P1 F6 179.60(16) ?
F4 P1 F6 89.79(13) ?
F1 P1 F6 89.97(12) ?
C25 N1 C13 118.5(3) ?
C25 N1 Re1 129.1(2) ?
C13 N1 Re1 111.7(2) y
C11 C12 H12A 109.5 ?
C11 C12 H12B 109.5 ?
H12A C12 H12B 109.5 ?
C11 C12 H12C 109.5 ?
H12A C12 H12C 109.5 ?
H12B C12 H12C 109.5 ?
C16 N2 C14 118.5(3) ?
C16 N2 Re1 129.5(2) ?
C14 N2 Re1 110.8(2) y
C9 C8 C7 121.2(4) ?
C9 C8 H8 119.4 ?
C7 C8 H8 119.4 ?
C10 C11 C5 116.9(4) ?
C10 C11 C12 121.9(4) ?
C5 C11 C12 121.2(3) ?
C9 C10 C11 121.1(4) ?
C9 C10 H10 119.5 ?
C11 C10 H10 119.5 ?
C16 C15 H15A 109.5 ?
C16 C15 H15B 109.5 ?
H15A C15 H15B 109.5 ?
C16 C15 H15C 109.5 ?
H15A C15 H15C 109.5 ?
H15B C15 H15C 109.5 ?
N2 C14 C19 122.6(3) ?
N2 C14 C13 117.7(3) ?
C19 C14 C13 119.5(3) ?
C4 N3 C5 176.7(4) ?
C7 C6 H6A 109.5 ?
C7 C6 H6B 109.5 ?
H6A C6 H6B 109.5 ?
C7 C6 H6C 109.5 ?
H6A C6 H6C 109.5 ?
H6B C6 H6C 109.5 ?
N1 C13 C22 122.7(3) ?
N1 C13 C14 117.5(3) ?
C22 C13 C14 119.7(3) ?
O3 C3 Re1 176.2(3) ?
C23 C24 C25 120.9(4) ?
C23 C24 H24 119.6 ?
C25 C24 H24 119.6 ?
N3 C4 Re1 176.1(3) ?
C24 C23 C22 119.2(3) ?
C24 C23 H23 120.4 ?
C22 C23 H23 120.4 ?
C14 C19 C18 117.8(3) ?
C14 C19 C20 119.3(3) ?
C18 C19 C20 122.9(3) ?
C8 C7 C5 116.4(4) ?
C8 C7 C6 122.2(4) ?
C5 C7 C6 121.3(3) ?
C13 C22 C23 117.2(3) ?
C13 C22 C21 119.2(3) ?
C23 C22 C21 123.6(3) ?
N2 C16 C17 121.1(3) ?
N2 C16 C15 119.5(3) ?
C17 C16 C15 119.4(3) ?
C21 C20 C19 120.8(3) ?
C21 C20 H20 119.6 ?
C19 C20 H20 119.6 ?
O2 C2 Re1 174.4(3) ?
N1 C25 C24 121.0(3) ?
N1 C25 C26 120.5(3) ?
C24 C25 C26 118.4(3) ?
C25 C26 H26A 109.5 ?
C25 C26 H26B 109.5 ?
H26A C26 H26B 109.5 ?
C25 C26 H26C 109.5 ?
H26A C26 H26C 109.5 ?
H26B C26 H26C 109.5 ?
C18 C17 C16 120.7(4) ?
C18 C17 H17 119.6 ?
C16 C17 H17 119.6 ?
O1 C1 Re1 178.1(4) ?
C20 C21 C22 121.1(3) ?
C20 C21 H21 119.4 ?
C22 C21 H21 119.4 ?
C17 C18 C19 119.1(3) ?
C17 C18 H18 120.5 ?
C19 C18 H18 120.5 ?
C10 C9 C8 120.7(4) ?
C10 C9 H9 119.7 ?
C8 C9 H9 119.7 ?
C11 C5 C7 123.6(3) ?
C11 C5 N3 118.4(3) ?
C7 C5 N3 118.0(3) ?

loop_
_geom_bond_atom_site_label_1
_geom_bond_atom_site_label_2
_geom_bond_distance
_geom_bond_publ_flag
Re1 C3 1.918(4) ?
Re1 C2 1.920(4) y
Re1 C1 1.994(4) y
Re1 C4 2.063(4) y
Re1 N1 2.196(3) y
Re1 N2 2.203(3) y
P1 F2 1.595(2) ?
P1 F5 1.595(2) ?
P1 F3 1.600(2) ?
P1 F4 1.601(2) ?
P1 F1 1.605(2) ?
P1 F6 1.606(2) ?
N1 C25 1.332(5) ?
N1 C13 1.368(4) ?
C12 C11 1.509(5) ?
C12 H12A 0.96 ?
C12 H12B 0.96 ?
C12 H12C 0.96 ?
N2 C16 1.338(5) ?
N2 C14 1.376(4) ?
C8 C9 1.379(6) ?
C8 C7 1.380(6) ?
C8 H8 0.93 ?
C11 C10 1.384(5) ?
C11 C5 1.389(5) ?
C10 C9 1.364(6) ?
C10 H10 0.93 ?
C15 C16 1.498(5) ?
C15 H15A 0.96 ?
C15 H15B 0.96 ?
C15 H15C 0.96 ?
O3 C3 1.151(5) ?
O1 C1 1.122(5) ?
C14 C19 1.401(5) ?
C14 C13 1.426(5) ?
N3 C4 1.152(5) y
N3 C5 1.401(5) ?
C6 C7 1.504(6) ?
C6 H6A 0.96 ?
C6 H6B 0.96 ?
C6 H6C 0.96 ?
C13 C22 1.406(5) ?
O2 C2 1.147(5) ?
C24 C23 1.356(5) ?
C24 C25 1.411(5) ?
C24 H24 0.93 ?
C23 C22 1.407(5) ?
C23 H23 0.93 ?
C19 C18 1.405(5) ?
C19 C20 1.435(5) ?
C7 C5 1.397(5) ?
C22 C21 1.428(5) ?
C16 C17 1.410(5) ?
C20 C21 1.341(6) ?
C20 H20 0.93 ?
C25 C26 1.503(5) ?
C26 H26A 0.96 ?
C26 H26B 0.96 ?
C26 H26C 0.96 ?
C17 C18 1.367(5) ?
C17 H17 0.93 ?
C21 H21 0.93 ?
C18 H18 0.93 ?
C9 H9 0.93 ?
